data_2218103
loop_
_publ_author_name
'Fun, Hoong-Kun'
'Jebas, Samuel Robinson'
'Balasubramanian, T.'

_publ_section_title
;Bis[1-(2-hydroxyethyl)-2-methyl-5-nitro-1<i>H</i>-imidazole-\k<i>N</i>^3^]silver(I)
 nitrate
;
_journal_coeditor_code EZ2123
_journal_issue 5
_journal_name_full 'Acta Crystallographica Section E'
_journal_page_first m668
_journal_page_last m669
_journal_paper_doi 10.1107/S1600536808009860
_journal_volume 64
_journal_year 2008
_chemical_formula_iupac '[Ag (C6 H9 N3 O3)2] N O3'
_chemical_formula_moiety 'C12 H18 Ag N6 O6 +, N O3 -'
_chemical_formula_sum 'C12 H18 Ag N7 O9'
_chemical_formula_weight 512.2
_chemical_name_systematic
;
Bis[1-(2-hydroxyethyl)-2-methyl-5-nitro-1H-imidazole-\kN^3^]silver(I) nitrate
;
_space_group_IT_number 2
_symmetry_cell_setting triclinic
_symmetry_space_group_name_Hall '-P 1'
_symmetry_space_group_name_H-M 'P -1'
_audit_creation_method 'WinGX routine CIF_UPDATE'
_cell_angle_alpha 63.7070(10)
_cell_angle_beta 88.8200(10)
_cell_angle_gamma 87.4860(10)
_cell_formula_units_Z 2
_cell_length_a 6.69120(10)
_cell_length_b 11.6846(3)
_cell_length_c 12.9052(3)
_cell_measurement_reflns_used 9959
_cell_measurement_temperature 100.00(10)
_cell_measurement_theta_max 37.84
_cell_measurement_theta_min 3.15
_cell_volume 903.72(3)
_computing_cell_refinement 'APEX2 (Bruker, 2005)'
_computing_data_collection 'APEX2 (Bruker, 2005)'
_computing_data_reduction 'SAINT (Bruker, 2005)'
_computing_molecular_graphics 'SHELXTL (Sheldrick, 2008)'
_computing_publication_material
;
SHELXTL (Sheldrick, 2008) and PLATON (Spek, 2003)
;
_computing_structure_refinement 'SHELXTL (Sheldrick, 2008)'
_computing_structure_solution 'SHELXTL (Sheldrick, 2008)'
_diffrn_measured_fraction_theta_full 0.995
_diffrn_measured_fraction_theta_max 0.995
_diffrn_measurement_device_type
;
Bruker SMART APEXII CCD area-detector
;
_diffrn_measurement_method '\f and \w'
_diffrn_radiation_type MoK\a
_diffrn_radiation_wavelength 0.71073
_diffrn_reflns_av_R_equivalents 0.0258
_diffrn_reflns_limit_h_max 10
_diffrn_reflns_limit_h_min -10
_diffrn_reflns_limit_k_max 17
_diffrn_reflns_limit_k_min -17
_diffrn_reflns_limit_l_max 19
_diffrn_reflns_limit_l_min -19
_diffrn_reflns_number 20384
_diffrn_reflns_theta_full 32.5
_diffrn_reflns_theta_max 32.5
_diffrn_reflns_theta_min 1.95
_exptl_absorpt_coefficient_mu 1.182
_exptl_absorpt_correction_T_max 0.892
_exptl_absorpt_correction_T_min 0.4763
_exptl_absorpt_correction_type multi-scan
_exptl_absorpt_process_details '(SADABS; Bruker, 2005)'
_exptl_crystal_colour colourless
_exptl_crystal_density_diffrn 1.882
_exptl_crystal_density_method 'not measured'
_exptl_crystal_description plate
_exptl_crystal_F_000 516
_exptl_crystal_size_max 0.74
_exptl_crystal_size_mid 0.22
_exptl_crystal_size_min 0.1
_refine_diff_density_max 0.578
_refine_diff_density_min -0.646
_refine_ls_extinction_method none
_refine_ls_goodness_of_fit_ref 1.076
_refine_ls_hydrogen_treatment constr
_refine_ls_matrix_type full
_refine_ls_number_parameters 291
_refine_ls_number_reflns 6509
_refine_ls_number_restraints 0
_refine_ls_restrained_S_all 1.076
_refine_ls_R_factor_gt 0.0237
_refine_ls_shift/su_max 0.005
_refine_ls_structure_factor_coef Fsqd
_refine_ls_weighting_details 'calc w=1/[\s^2^(Fo^2^)+(0.0281P)^2^+0.2414P] where P=(Fo^2^+2Fc^2^)/3'
_refine_ls_weighting_scheme calc
_refine_ls_wR_factor_ref 0.0591
_reflns_number_gt 5958
_reflns_number_total 6509
_reflns_threshold_expression I>2\s(I)
_cod_data_source_file ez2123.cif
_cod_data_source_block I
_cod_depositor_comments
;
The following automatic conversions were performed:
'_symmetry_cell_setting' value 'Triclinic' changed to 'triclinic'
according to '/home/saulius/struct/CIF-dictionaries/cif_core.dic'
dictionary named 'cif_core.dic' version 2.4.1 from 2010-06-29.

Automatic conversion script
Id: cif_fix_enum 1527 2010-12-29 10:47:43Z saulius 

The following automatic conversions were performed:

'_symmetry_cell_setting' value 'Triclinic' changed to 'triclinic'
according to /home/saulius/struct/CIF-dictionaries/cif_core.dic
dictionary named 'cif_core.dic' version 2.4.1 from 2010-06-29.

Automatic conversion script
Id: cif_fix_values 1715 2011-07-08 13:25:40Z adriana 
;
_cod_database_code 2218103
_cod_database_fobs_code 2218103

loop_
_symmetry_equiv_pos_as_xyz
'x, y, z'
'-x, -y, -z'

loop_
_atom_site_type_symbol
_atom_site_label
_atom_site_fract_x
_atom_site_fract_y
_atom_site_fract_z
_atom_site_U_iso_or_equiv
_atom_site_adp_type
_atom_site_calc_flag
_atom_site_refinement_flags
_atom_site_occupancy
_atom_site_disorder_assembly
_atom_site_disorder_group
Ag Ag1 0.247504(15) 0.147593(9) 1.004773(8) 0.01643(3) Uani d . 1 . .
O O1 0.93316(17) 0.44665(10) 0.82229(9) 0.0223(2) Uani d . 1 . .
H H101 0.9052 0.3785 0.8594 0.027 Uiso d R 1 . .
O O2 0.70475(17) 0.41493(11) 0.50145(9) 0.0243(2) Uani d . 1 . .
O O3 0.62322(18) 0.21652(11) 0.56769(10) 0.0250(2) Uani d . 1 . .
O O4 -0.46849(17) 0.21717(10) 1.24656(9) 0.0214(2) Uani d . 1 . .
H H1O4 -0.4288 0.2002 1.2003 0.026 Uiso d R 1 . .
O O5 -0.18196(16) -0.16629(10) 1.51008(8) 0.0191(2) Uani d . 1 . .
O O6 -0.10089(17) -0.26774(9) 1.40801(9) 0.0211(2) Uani d . 1 . .
N N1 0.39023(17) 0.26342(10) 0.84333(9) 0.01355(19) Uani d . 1 . .
N N2 0.56794(17) 0.41644(10) 0.71061(9) 0.01301(19) Uani d . 1 . .
N N3 0.10790(17) 0.07543(11) 1.17193(9) 0.0136(2) Uani d . 1 . .
N N4 -0.07227(16) 0.06598(10) 1.32188(9) 0.01194(19) Uani d . 1 . .
N N5 0.63543(18) 0.31651(12) 0.57702(10) 0.0168(2) Uani d . 1 . .
N N6 -0.11678(17) -0.16962(11) 1.42100(9) 0.0139(2) Uani d . 1 . .
C C1 0.02601(19) 0.14301(12) 1.22443(11) 0.0127(2) Uani d . 1 . .
C C2 -0.0527(2) -0.05563(12) 1.32798(11) 0.0124(2) Uani d . 1 . .
C C3 0.0586(2) -0.04857(12) 1.23573(11) 0.0137(2) Uani d . 1 . .
H H3A 0.0947 -0.1165 1.2192 0.016 Uiso calc R 1 . .
C C4 0.4512(2) 0.22327(12) 0.76340(11) 0.0140(2) Uani d . 1 . .
H H4A 0.4226 0.1455 0.7645 0.017 Uiso calc R 1 . .
C C5 0.5613(2) 0.31599(12) 0.68117(11) 0.0135(2) Uani d . 1 . .
C C6 0.46316(19) 0.38035(12) 0.80999(11) 0.0133(2) Uani d . 1 . .
C C7 0.4302(2) 0.45784(13) 0.87398(13) 0.0190(3) Uani d . 1 . .
H H7A 0.3141 0.4296 0.9223 0.028 Uiso calc R 1 . .
H H7B 0.4103 0.5461 0.8201 0.028 Uiso calc R 1 . .
H H7C 0.5449 0.4481 0.9211 0.028 Uiso calc R 1 . .
C C8 0.6977(2) 0.52691(12) 0.66141(12) 0.0170(2) Uani d . 1 . .
H H8A 0.6491 0.5913 0.685 0.02 Uiso calc R 1 . .
H H8B 0.6931 0.5642 0.5777 0.02 Uiso calc R 1 . .
C C9 0.9125(2) 0.48636(14) 0.70209(13) 0.0188(3) Uani d . 1 . .
H H9A 0.9564 0.4168 0.6844 0.023 Uiso calc R 1 . .
H H9B 0.9982 0.5574 0.6603 0.023 Uiso calc R 1 . .
C C10 -0.2072(2) 0.10938(13) 1.39020(11) 0.0147(2) Uani d . 1 . .
H H10A -0.1702 0.1934 1.379 0.018 Uiso calc R 1 . .
H H10B -0.1919 0.0513 1.4716 0.018 Uiso calc R 1 . .
C C11 -0.4241(2) 0.11526(13) 1.35576(12) 0.0165(2) Uani d . 1 . .
H H11A -0.4541 0.0354 1.3545 0.02 Uiso calc R 1 . .
H H11B -0.5093 0.1245 1.4135 0.02 Uiso calc R 1 . .
C C12 0.0442(2) 0.28233(13) 1.18237(13) 0.0182(3) Uani d . 1 . .
H H12A 0.0993 0.3183 1.1057 0.027 Uiso calc R 1 . .
H H12B 0.1306 0.2977 1.233 0.027 Uiso calc R 1 . .
H H12C -0.0856 0.3213 1.1812 0.027 Uiso calc R 1 . .
N N7 0.25847(17) -0.14402(10) 0.98555(9) 0.0148(2) Uani d . 1 . .
O O7A 0.2995(2) -0.22646(13) 0.95060(13) 0.0197(3) Uani d P 0.8 A 1
O O8A 0.1492(2) -0.17829(13) 1.07672(11) 0.0195(2) Uani d P 0.8 A 1
O O9A 0.3251(2) -0.03721(13) 0.93965(13) 0.0255(3) Uani d P 0.8 A 1
O O7B 0.1786(8) -0.0844(5) 1.0334(4) 0.0190(10) Uani d P 0.2 A 2
O O8B 0.3686(7) -0.0715(5) 0.8893(4) 0.0154(9) Uani d P 0.2 A 2
O O9B 0.2298(9) -0.2500(5) 0.9990(5) 0.0163(9) Uani d P 0.2 A 2

loop_
_atom_site_aniso_label
_atom_site_aniso_U_11
_atom_site_aniso_U_22
_atom_site_aniso_U_33
_atom_site_aniso_U_12
_atom_site_aniso_U_13
_atom_site_aniso_U_23
Ag1 0.01378(5) 0.01905(5) 0.01297(5) -0.00266(4) 0.00451(3) -0.00392(4)
O1 0.0242(5) 0.0180(5) 0.0232(5) -0.0036(4) -0.0036(4) -0.0073(4)
O2 0.0234(5) 0.0286(6) 0.0147(4) -0.0036(4) 0.0057(4) -0.0041(4)
O3 0.0304(6) 0.0284(6) 0.0222(5) -0.0004(5) 0.0003(4) -0.0168(4)
O4 0.0219(5) 0.0204(5) 0.0198(5) 0.0055(4) -0.0027(4) -0.0075(4)
O5 0.0193(5) 0.0222(5) 0.0135(4) -0.0019(4) 0.0060(4) -0.0060(4)
O6 0.0281(6) 0.0133(4) 0.0208(5) -0.0021(4) 0.0040(4) -0.0065(4)
N1 0.0130(5) 0.0130(5) 0.0132(5) -0.0023(4) 0.0022(4) -0.0044(4)
N2 0.0127(5) 0.0115(4) 0.0127(4) -0.0016(4) 0.0002(4) -0.0033(4)
N3 0.0131(5) 0.0140(5) 0.0124(4) -0.0002(4) 0.0023(4) -0.0049(4)
N4 0.0111(5) 0.0135(5) 0.0121(4) -0.0002(4) 0.0009(4) -0.0065(4)
N5 0.0141(5) 0.0230(6) 0.0128(5) 0.0005(4) -0.0001(4) -0.0074(4)
N6 0.0119(5) 0.0149(5) 0.0133(5) -0.0005(4) 0.0008(4) -0.0048(4)
C1 0.0107(5) 0.0141(5) 0.0134(5) -0.0006(4) 0.0004(4) -0.0061(4)
C2 0.0136(5) 0.0114(5) 0.0115(5) -0.0006(4) 0.0013(4) -0.0044(4)
C3 0.0148(6) 0.0125(5) 0.0126(5) 0.0015(4) 0.0013(4) -0.0046(4)
C4 0.0146(6) 0.0137(5) 0.0137(5) -0.0022(4) 0.0006(4) -0.0059(4)
C5 0.0136(5) 0.0151(5) 0.0115(5) -0.0016(4) 0.0008(4) -0.0056(4)
C6 0.0119(5) 0.0122(5) 0.0142(5) -0.0002(4) 0.0003(4) -0.0044(4)
C7 0.0205(6) 0.0159(6) 0.0227(6) -0.0001(5) 0.0030(5) -0.0106(5)
C8 0.0173(6) 0.0124(5) 0.0172(6) -0.0055(5) 0.0023(5) -0.0026(4)
C9 0.0152(6) 0.0185(6) 0.0232(6) -0.0056(5) 0.0028(5) -0.0094(5)
C10 0.0154(6) 0.0175(6) 0.0135(5) 0.0011(5) 0.0022(5) -0.0091(5)
C11 0.0138(6) 0.0183(6) 0.0167(6) 0.0007(5) 0.0030(5) -0.0072(5)
C12 0.0188(6) 0.0136(5) 0.0221(6) -0.0023(5) 0.0027(5) -0.0078(5)
N7 0.0136(5) 0.0157(5) 0.0162(5) 0.0004(4) -0.0016(4) -0.0082(4)
O7A 0.0249(7) 0.0191(6) 0.0181(6) 0.0024(5) -0.0005(6) -0.0111(5)
O8A 0.0195(6) 0.0248(7) 0.0148(5) -0.0011(5) 0.0033(5) -0.0095(5)
O9A 0.0274(7) 0.0148(6) 0.0300(7) -0.0050(5) 0.0031(6) -0.0059(5)
O7B 0.018(2) 0.026(3) 0.020(2) 0.003(2) 0.0041(19) -0.017(2)
O8B 0.013(2) 0.016(2) 0.013(2) -0.0043(17) 0.0042(17) -0.0027(17)
O9B 0.023(3) 0.010(2) 0.012(2) -0.0014(19) 0.001(2) -0.0019(17)

loop_
_atom_type_symbol
_atom_type_description
_atom_type_scat_dispersion_real
_atom_type_scat_dispersion_imag
_atom_type_scat_source
C C 0.0033 0.0016 'International Tables Vol C Tables 4.2.6.8 and 6.1.1.4'
H H 0 0 'International Tables Vol C Tables 4.2.6.8 and 6.1.1.4'
N N 0.0061 0.0033 'International Tables Vol C Tables 4.2.6.8 and 6.1.1.4'
O O 0.0106 0.006 'International Tables Vol C Tables 4.2.6.8 and 6.1.1.4'
Ag Ag -0.8971 1.1015 'International Tables Vol C Tables 4.2.6.8 and 6.1.1.4'

loop_
_geom_angle_atom_site_label_1
_geom_angle_atom_site_label_2
_geom_angle_atom_site_label_3
_geom_angle
N3 Ag1 N1 165.34(4)
C9 O1 H101 114.1
C11 O4 H1O4 109.2
C6 N1 C4 106.90(10)
C6 N1 Ag1 127.13(9)
C4 N1 Ag1 125.25(9)
C6 N2 C5 105.98(10)
C6 N2 C8 124.90(11)
C5 N2 C8 127.79(11)
C1 N3 C3 107.24(10)
C1 N3 Ag1 127.60(9)
C3 N3 Ag1 124.41(9)
C1 N4 C2 105.63(10)
C1 N4 C10 125.57(11)
C2 N4 C10 127.52(10)
O3 N5 O2 123.88(12)
O3 N5 C5 116.63(11)
O2 N5 C5 119.48(12)
O6 N6 O5 123.70(11)
O6 N6 C2 116.89(11)
O5 N6 C2 119.40(11)
N3 C1 N4 110.81(11)
N3 C1 C12 124.38(11)
N4 C1 C12 124.80(11)
C3 C2 N4 108.17(11)
C3 C2 N6 125.67(12)
N4 C2 N6 125.76(11)
N3 C3 C2 108.13(11)
N3 C3 H3A 125.9
C2 C3 H3A 125.9
N1 C4 C5 108.62(11)
N1 C4 H4A 125.7
C5 C4 H4A 125.7
C4 C5 N2 107.74(11)
C4 C5 N5 126.13(12)
N2 C5 N5 125.74(11)
N1 C6 N2 110.75(11)
N1 C6 C7 124.08(12)
N2 C6 C7 125.16(11)
C6 C7 H7A 109.5
C6 C7 H7B 109.5
H7A C7 H7B 109.5
C6 C7 H7C 109.5
H7A C7 H7C 109.5
H7B C7 H7C 109.5
N2 C8 C9 110.63(11)
N2 C8 H8A 109.5
C9 C8 H8A 109.5
N2 C8 H8B 109.5
C9 C8 H8B 109.5
H8A C8 H8B 108.1
O1 C9 C8 112.19(11)
O1 C9 H9A 109.2
C8 C9 H9A 109.2
O1 C9 H9B 109.2
C8 C9 H9B 109.2
H9A C9 H9B 107.9
N4 C10 C11 111.72(11)
N4 C10 H10A 109.3
C11 C10 H10A 109.3
N4 C10 H10B 109.3
C11 C10 H10B 109.3
H10A C10 H10B 107.9
O4 C11 C10 112.83(11)
O4 C11 H11A 109
C10 C11 H11A 109
O4 C11 H11B 109
C10 C11 H11B 109
H11A C11 H11B 107.8
C1 C12 H12A 109.5
C1 C12 H12B 109.5
H12A C12 H12B 109.5
C1 C12 H12C 109.5
H12A C12 H12C 109.5
H12B C12 H12C 109.5
O9B N7 O7B 129.1(4)
O9B N7 O9A 157.0(3)
O7B N7 O9A 73.6(3)
O9B N7 O7A 34.6(3)
O7B N7 O7A 163.2(3)
O9A N7 O7A 122.53(14)
O9B N7 O8A 82.5(3)
O7B N7 O8A 47.6(3)
O9A N7 O8A 120.45(13)
O7A N7 O8A 116.95(13)
O9B N7 O8B 115.2(4)
O7B N7 O8B 114.5(4)
O9A N7 O8B 41.9(2)
O7A N7 O8B 80.9(2)
O8A N7 O8B 162.1(2)

loop_
_geom_bond_atom_site_label_1
_geom_bond_atom_site_label_2
_geom_bond_distance
Ag1 N3 2.1475(11)
Ag1 N1 2.1489(11)
O1 C9 1.4165(18)
O1 H101 0.7548
O2 N5 1.2342(15)
O3 N5 1.2327(16)
O4 C11 1.4112(17)
O4 H1O4 0.7478
O5 N6 1.2372(14)
O6 N6 1.2299(15)
N1 C6 1.3487(16)
N1 C4 1.3583(17)
N2 C6 1.3505(16)
N2 C5 1.3871(16)
N2 C8 1.4738(16)
N3 C1 1.3430(16)
N3 C3 1.3638(16)
N4 C1 1.3561(16)
N4 C2 1.3884(16)
N4 C10 1.4742(16)
N5 C5 1.4206(17)
N6 C2 1.4182(16)
C1 C12 1.4803(18)
C2 C3 1.3643(17)
C3 H3A 0.93
C4 C5 1.3646(17)
C4 H4A 0.93
C6 C7 1.4791(18)
C7 H7A 0.96
C7 H7B 0.96
C7 H7C 0.96
C8 C9 1.522(2)
C8 H8A 0.97
C8 H8B 0.97
C9 H9A 0.97
C9 H9B 0.97
C10 C11 1.5160(19)
C10 H10A 0.97
C10 H10B 0.97
C11 H11A 0.97
C11 H11B 0.97
C12 H12A 0.96
C12 H12B 0.96
C12 H12C 0.96
N7 O9B 1.195(5)
N7 O7B 1.219(5)
N7 O9A 1.2207(17)
N7 O7A 1.2503(17)
N7 O8A 1.2854(16)
N7 O8B 1.374(5)

loop_
_geom_hbond_atom_site_label_D
_geom_hbond_atom_site_label_H
_geom_hbond_atom_site_label_A
_geom_hbond_site_symmetry_A
_geom_hbond_distance_DH
_geom_hbond_distance_HA
_geom_hbond_distance_DA
_geom_hbond_angle_DHA
O1 H101 O9B 2_657 0.75 2.01 2.685(5) 149.5
O1 H101 O8A 2_657 0.75 2.15 2.8872(17) 164
O4 H1O4 O7A 2_557 0.75 2.02 2.7225(18) 157.8
O4 H1O4 O8B 2_557 0.75 2.29 2.985(5) 155.9
C3 H3A O8A . 0.93 2.27 3.0820 145
C4 H4A O9A . 0.93 2.42 3.0269 122
C8 H8B O2 . 0.97 2.35 2.891(2) 115
C10 H10B O5 . 0.97 2.36 2.888(2) 113

loop_
_geom_torsion_atom_site_label_1
_geom_torsion_atom_site_label_2
_geom_torsion_atom_site_label_3
_geom_torsion_atom_site_label_4
_geom_torsion
N3 Ag1 N1 C6 8.8(2)
N3 Ag1 N1 C4 177.85(15)
N1 Ag1 N3 C1 17.4(2)
N1 Ag1 N3 C3 -173.76(15)
C3 N3 C1 N4 1.10(15)
Ag1 N3 C1 N4 171.44(9)
C3 N3 C1 C12 -179.92(13)
Ag1 N3 C1 C12 -9.6(2)
C2 N4 C1 N3 -1.28(15)
C10 N4 C1 N3 -169.09(12)
C2 N4 C1 C12 179.75(13)
C10 N4 C1 C12 11.9(2)
C1 N4 C2 C3 0.96(15)
C10 N4 C2 C3 168.46(12)
C1 N4 C2 N6 174.09(13)
C10 N4 C2 N6 -18.4(2)
O6 N6 C2 C3 -13.3(2)
O5 N6 C2 C3 165.71(13)
O6 N6 C2 N4 174.73(13)
O5 N6 C2 N4 -6.2(2)
C1 N3 C3 C2 -0.46(16)
Ag1 N3 C3 C2 -171.18(9)
N4 C2 C3 N3 -0.32(16)
N6 C2 C3 N3 -173.46(12)
C6 N1 C4 C5 -0.05(15)
Ag1 N1 C4 C5 -170.95(9)
N1 C4 C5 N2 -0.29(16)
N1 C4 C5 N5 -173.38(13)
C6 N2 C5 C4 0.52(15)
C8 N2 C5 C4 167.74(12)
C6 N2 C5 N5 173.64(13)
C8 N2 C5 N5 -19.1(2)
O3 N5 C5 C4 -10.8(2)
O2 N5 C5 C4 168.30(14)
O3 N5 C5 N2 177.36(13)
O2 N5 C5 N2 -3.6(2)
C4 N1 C6 N2 0.39(15)
Ag1 N1 C6 N2 171.07(9)
C4 N1 C6 C7 179.94(13)
Ag1 N1 C6 C7 -9.39(19)
C5 N2 C6 N1 -0.57(15)
C8 N2 C6 N1 -168.26(12)
C5 N2 C6 C7 179.89(13)
C8 N2 C6 C7 12.2(2)
C6 N2 C8 C9 92.52(15)
C5 N2 C8 C9 -72.45(17)
N2 C8 C9 O1 -66.96(14)
C1 N4 C10 C11 94.80(15)
C2 N4 C10 C11 -70.35(17)
N4 C10 C11 O4 -71.90(14)
